data_4326401
loop_
_publ_author_name
'Guang-Ning Liu'
'Guo-Cong Guo'
'Ming-Jian Zhang'
'Jin-Shuang Guo'
'Hui-Yi Zeng'
'Jin-Shun Huang'

_publ_contact_author_address
; 
State Key Laboratory of Structural Chemistry 
Fujian Institute of Research on the Structure of Matter, 
Chinese Academy of Sciences 
Fuzhou, Fujian 350002 
P. R. China
;
_publ_contact_author_email gcguo@fjirsm.ac.cn
_publ_contact_author_name 'Prof. Guo-Cong Guo'
_publ_section_title
;
 Different Effects of a Cotemplate and
 [(Transition-Metal)(1,10-Phenanthroline)m]2+ (m= 1-3) Complex Cations on
 the Self-assembly of a Series of Hybrid Selenidostannates Showing
 Combined Optical Properties of Organic and Inorganic Components
;
_journal_name_full 'Inorganic Chemistry'
_journal_page_first 9660
_journal_page_last 9669
_journal_paper_doi 10.1021/ic201413h
_journal_volume 50
_journal_year 2011
_chemical_formula_moiety (phen)3(CH3NH3)(Sn2Se6)
_chemical_formula_sum 'C76 H72 N16 Se6 Sn2'
_chemical_formula_weight 1920.64
_chemical_name_common (phen)3(CH3NH3)(Sn2Se6)
_chemical_name_systematic (phen)3(CH3NH3)(Sn2Se6)
_space_group_IT_number 2
_symmetry_cell_setting triclinic
_symmetry_space_group_name_Hall '-P 1'
_symmetry_space_group_name_H-M 'P -1'
_atom_sites_solution_hydrogens geom
_atom_sites_solution_primary direct
_atom_sites_solution_secondary difmap
_audit_creation_method SHELXL-97
_cell_angle_alpha 83.589(5)
_cell_angle_beta 83.133(7)
_cell_angle_gamma 86.604(6)
_cell_formula_units_Z 1
_cell_length_a 10.594(3)
_cell_length_b 12.225(4)
_cell_length_c 14.945(4)
_cell_measurement_reflns_used 5066
_cell_measurement_temperature 293(2)
_cell_measurement_theta_max 27.4565
_cell_measurement_theta_min 2.0572
_cell_volume 1907.6(10)
_computing_cell_refinement 'CrystalClear (Rigaku Corp., 2002)'
_computing_data_collection 'CrystalClear (Rigaku Corp., 2002)'
_computing_data_reduction 'CrystalClear (Rigaku Corp., 2002)'
_computing_publication_material 'Siemens SHELXTL^TM^ 5'
_computing_structure_refinement 'Siemens SHELXTL^TM^ 5'
_computing_structure_solution 'Siemens SHELXTL^TM^ 5'
_diffrn_ambient_temperature 293(2)
_diffrn_measured_fraction_theta_full 0.995
_diffrn_measured_fraction_theta_max 0.995
_diffrn_measurement_device_type 'Rigaku SCXmini CCD'
_diffrn_measurement_method \w
_diffrn_radiation_monochromator graphite
_diffrn_radiation_source 'fine-focus sealed tube'
_diffrn_radiation_type MoK\a
_diffrn_radiation_wavelength 0.71073
_diffrn_reflns_av_R_equivalents 0.0344
_diffrn_reflns_av_sigmaI/netI 0.0474
_diffrn_reflns_limit_h_max 12
_diffrn_reflns_limit_h_min -12
_diffrn_reflns_limit_k_max 14
_diffrn_reflns_limit_k_min -14
_diffrn_reflns_limit_l_max 17
_diffrn_reflns_limit_l_min -18
_diffrn_reflns_number 14588
_diffrn_reflns_theta_full 25.50
_diffrn_reflns_theta_max 25.50
_diffrn_reflns_theta_min 2.28
_exptl_absorpt_coefficient_mu 3.571
_exptl_absorpt_correction_T_max 1.0000
_exptl_absorpt_correction_T_min 0.7148
_exptl_absorpt_correction_type multi-scan
_exptl_absorpt_process_details 'Sphere (Rigaku CrystalClear)'
_exptl_crystal_colour Yellow
_exptl_crystal_density_diffrn 1.672
_exptl_crystal_description chunk
_exptl_crystal_F_000 944
_exptl_crystal_size_max 0.40
_exptl_crystal_size_mid 0.35
_exptl_crystal_size_min 0.30
_refine_diff_density_max 0.982
_refine_diff_density_min -1.510
_refine_diff_density_rms 0.097
_refine_ls_extinction_method none
_refine_ls_goodness_of_fit_ref 1.002
_refine_ls_hydrogen_treatment constr
_refine_ls_matrix_type full
_refine_ls_number_parameters 455
_refine_ls_number_reflns 7053
_refine_ls_number_restraints 0
_refine_ls_restrained_S_all 1.002
_refine_ls_R_factor_all 0.0457
_refine_ls_R_factor_gt 0.0377
_refine_ls_shift/su_max 0.002
_refine_ls_shift/su_mean 0.000
_refine_ls_structure_factor_coef Fsqd
_refine_ls_weighting_details 'calc w=1/[\s^2^(Fo^2^)+(0.0517P)^2^+0.0000P] where P=(Fo^2^+2Fc^2^)/3'
_refine_ls_weighting_scheme calc
_refine_ls_wR_factor_gt 0.0919
_refine_ls_wR_factor_ref 0.0962
_reflns_number_gt 5814
_reflns_number_total 7053
_reflns_threshold_expression >2sigma(I)
_cod_data_source_file ic201413h_si_002_1.cif
_cod_data_source_block compound_1
_cod_database_code 4326401

loop_
_symmetry_equiv_pos_as_xyz
'x, y, z'
'-x, -y, -z'

loop_
_atom_site_label
_atom_site_type_symbol
_atom_site_fract_x
_atom_site_fract_y
_atom_site_fract_z
_atom_site_U_iso_or_equiv
_atom_site_adp_type
_atom_site_occupancy
_atom_site_symmetry_multiplicity
_atom_site_calc_flag
_atom_site_refinement_flags
Sn1 Sn 1.067119(16) 0.603326(13) 0.918424(12) 0.03428(5) Uani 1 1 d .
Se1 Se 0.93864(3) 0.75718(3) 0.85074(2) 0.05642(9) Uani 1 1 d .
Se2 Se 0.96813(3) 0.41633(2) 0.90683(2) 0.04803(8) Uani 1 1 d .
Se3 Se 1.29275(3) 0.59718(3) 0.85763(3) 0.05616(10) Uani 1 1 d .
N1 N 1.3067(2) 0.35336(19) 1.00016(19) 0.0550(7) Uani 1 1 d .
HN1A H 1.2324 0.3271 1.0249 0.066 Uiso 1 1 calc R
HN1B H 1.3550 0.2998 0.9758 0.066 Uiso 1 1 calc R
HN1C H 1.2933 0.4080 0.9572 0.066 Uiso 1 1 calc R
N2 N 1.0926(4) 0.6381(3) 0.6410(2) 0.0915(12) Uani 1 1 d .
HN2C H 1.0934 0.7020 0.6059 0.110 Uiso 1 1 calc R
HN2B H 1.1554 0.5931 0.6197 0.110 Uiso 1 1 calc R
HN2A H 1.1033 0.6499 0.6972 0.110 Uiso 1 1 calc R
N11 N 1.5279(2) 1.20416(19) 0.92174(17) 0.0459(6) Uani 1 1 d .
N12 N 1.2837(2) 1.14143(19) 0.92397(18) 0.0477(7) Uani 1 1 d .
N21 N 1.2601(3) 0.4396(3) 0.6233(2) 0.0701(9) Uani 1 1 d .
N22 N 1.2431(3) 0.5529(3) 0.4556(2) 0.0678(9) Uani 1 1 d .
N31 N 1.1942(3) 0.8530(2) 0.59252(18) 0.0552(7) Uani 1 1 d .
N32 N 1.0315(3) 0.8063(3) 0.4740(2) 0.0671(9) Uani 1 1 d .
C1 C 1.3712(4) 0.3947(3) 1.0699(3) 0.0744(11) Uani 1 1 d .
H01A H 1.3316 0.4642 1.0845 0.089 Uiso 1 1 calc R
H01B H 1.4591 0.4043 1.0478 0.089 Uiso 1 1 calc R
H01C H 1.3651 0.3428 1.1233 0.089 Uiso 1 1 calc R
C2 C 0.9724(5) 0.5887(4) 0.6411(4) 0.121(2) Uani 1 1 d .
H02A H 0.9693 0.5224 0.6821 0.146 Uiso 1 1 calc R
H02B H 0.9635 0.5715 0.5812 0.146 Uiso 1 1 calc R
H02C H 0.9044 0.6394 0.6603 0.146 Uiso 1 1 calc R
C11 C 1.6470(3) 1.2323(3) 0.9201(2) 0.0548(9) Uani 1 1 d .
H11B H 1.6605 1.3015 0.9364 0.066 Uiso 1 1 calc R
C12 C 1.7539(3) 1.1647(3) 0.8953(2) 0.0609(10) Uani 1 1 d .
H12A H 1.8357 1.1893 0.8936 0.073 Uiso 1 1 calc R
C13 C 1.7349(3) 1.0619(3) 0.8736(2) 0.0533(9) Uani 1 1 d .
H13A H 1.8043 1.0148 0.8580 0.064 Uiso 1 1 calc R
C14 C 1.6113(3) 1.0272(2) 0.8747(2) 0.0431(7) Uani 1 1 d .
C15 C 1.5855(3) 0.9196(2) 0.8537(2) 0.0503(8) Uani 1 1 d .
H15A H 1.6528 0.8708 0.8374 0.060 Uiso 1 1 calc R
C16 C 1.4657(3) 0.8885(2) 0.8574(2) 0.0482(8) Uani 1 1 d .
H16A H 1.4512 0.8177 0.8450 0.058 Uiso 1 1 calc R
C17 C 1.3598(3) 0.9622(2) 0.87993(19) 0.0411(7) Uani 1 1 d .
C18 C 1.2331(3) 0.9321(3) 0.8832(2) 0.0492(8) Uani 1 1 d .
H18A H 1.2157 0.8623 0.8702 0.059 Uiso 1 1 calc R
C19 C 1.1361(3) 1.0061(3) 0.9055(2) 0.0517(8) Uani 1 1 d .
H19A H 1.0518 0.9880 0.9068 0.062 Uiso 1 1 calc R
C21 C 1.2699(5) 0.3867(4) 0.7033(3) 0.0884(14) Uani 1 1 d .
H21A H 1.2129 0.4056 0.7520 0.106 Uiso 1 1 calc R
C22 C 1.3630(5) 0.3023(4) 0.7184(3) 0.1016(16) Uani 1 1 d .
H22A H 1.3677 0.2671 0.7765 0.122 Uiso 1 1 calc R
C23 C 1.4460(5) 0.2723(4) 0.6485(3) 0.0924(14) Uani 1 1 d .
H23A H 1.5081 0.2167 0.6581 0.111 Uiso 1 1 calc R
C24 C 1.4374(4) 0.3261(3) 0.5611(3) 0.0687(11) Uani 1 1 d .
C25 C 1.5198(4) 0.2995(3) 0.4841(3) 0.0784(12) Uani 1 1 d .
H25A H 1.5837 0.2448 0.4910 0.094 Uiso 1 1 calc R
C26 C 1.5080(4) 0.3514(3) 0.4016(3) 0.0751(12) Uani 1 1 d .
H26A H 1.5630 0.3312 0.3522 0.090 Uiso 1 1 calc R
C27 C 1.4134(3) 0.4363(3) 0.3882(2) 0.0611(10) Uani 1 1 d .
C28 C 1.3999(4) 0.4937(4) 0.3035(3) 0.0796(13) Uani 1 1 d .
H28A H 1.4529 0.4754 0.2526 0.095 Uiso 1 1 calc R
C29 C 1.3091(5) 0.5764(4) 0.2955(3) 0.0913(15) Uani 1 1 d .
H29A H 1.2964 0.6134 0.2392 0.110 Uiso 1 1 calc R
C31 C 1.2735(4) 0.8768(3) 0.6474(2) 0.0667(11) Uani 1 1 d .
H31A H 1.2770 0.8310 0.7012 0.080 Uiso 1 1 calc R
C32 C 1.3531(4) 0.9649(4) 0.6318(3) 0.0757(12) Uani 1 1 d .
H32A H 1.4073 0.9780 0.6736 0.091 Uiso 1 1 calc R
C33 C 1.3483(4) 1.0315(3) 0.5524(3) 0.0732(11) Uani 1 1 d .
H33A H 1.4008 1.0909 0.5394 0.088 Uiso 1 1 calc R
C34 C 1.2661(3) 1.0118(3) 0.4910(2) 0.0568(9) Uani 1 1 d .
C35 C 1.2535(4) 1.0817(3) 0.4103(3) 0.0777(12) Uani 1 1 d .
H35A H 1.3044 1.1420 0.3959 0.093 Uiso 1 1 calc R
C36 C 1.1702(4) 1.0627(3) 0.3547(3) 0.0780(13) Uani 1 1 d .
H36A H 1.1631 1.1108 0.3026 0.094 Uiso 1 1 calc R
C37 C 1.0909(3) 0.9697(3) 0.3730(2) 0.0618(10) Uani 1 1 d .
C38 C 1.0046(4) 0.9462(4) 0.3165(3) 0.0862(14) Uani 1 1 d .
H38A H 0.9938 0.9932 0.2643 0.103 Uiso 1 1 calc R
C39 C 0.9364(4) 0.8563(5) 0.3363(3) 0.0978(16) Uani 1 1 d .
H39A H 0.8796 0.8392 0.2976 0.117 Uiso 1 1 calc R
C110 C 1.1658(3) 1.1099(3) 0.9264(2) 0.0559(9) Uani 1 1 d .
H11A H 1.0991 1.1592 0.9428 0.067 Uiso 1 1 calc R
C111 C 1.3807(3) 1.0685(2) 0.90123(18) 0.0380(7) Uani 1 1 d .
C112 C 1.5094(3) 1.1019(2) 0.89860(18) 0.0375(7) Uani 1 1 d .
C210 C 1.2366(5) 0.6040(4) 0.3732(3) 0.0856(14) Uani 1 1 d .
H21B H 1.1782 0.6635 0.3674 0.103 Uiso 1 1 calc R
C211 C 1.3316(3) 0.4685(3) 0.4631(2) 0.0579(9) Uani 1 1 d .
C212 C 1.3422(3) 0.4104(3) 0.5520(2) 0.0597(9) Uani 1 1 d .
C310 C 0.9524(4) 0.7884(4) 0.4167(3) 0.0904(14) Uani 1 1 d .
H31B H 0.9036 0.7266 0.4301 0.108 Uiso 1 1 calc R
C311 C 1.1022(3) 0.8964(3) 0.4525(2) 0.0517(8) Uani 1 1 d .
C312 C 1.1894(3) 0.9206(2) 0.5135(2) 0.0500(8) Uani 1 1 d .

loop_
_atom_site_aniso_label
_atom_site_aniso_U_11
_atom_site_aniso_U_22
_atom_site_aniso_U_33
_atom_site_aniso_U_23
_atom_site_aniso_U_13
_atom_site_aniso_U_12
Sn1 0.03518(10) 0.02640(9) 0.03958(10) 0.00233(7) -0.00219(8) -0.00273(7)
Se1 0.05416(19) 0.03950(16) 0.0723(2) 0.01809(15) -0.01737(17) 0.00055(13)
Se2 0.06276(19) 0.03779(15) 0.04434(16) -0.00328(13) -0.00475(15) -0.01389(13)
Se3 0.04154(17) 0.04130(17) 0.0797(2) -0.00210(16) 0.01452(17) -0.00439(13)
N1 0.0489(15) 0.0335(13) 0.0817(19) -0.0039(13) -0.0079(14) 0.0012(11)
N2 0.158(3) 0.0550(18) 0.0597(19) -0.0037(15) 0.006(2) -0.031(2)
N11 0.0482(14) 0.0352(12) 0.0538(14) 0.0008(11) -0.0083(12) -0.0040(10)
N12 0.0422(14) 0.0406(13) 0.0607(15) -0.0072(12) -0.0079(12) 0.0023(10)
N21 0.085(2) 0.0734(19) 0.0520(16) -0.0059(15) 0.0007(16) -0.0253(16)
N22 0.072(2) 0.0685(19) 0.0605(18) -0.0068(15) 0.0019(16) -0.0053(15)
N31 0.0677(17) 0.0486(15) 0.0476(14) 0.0009(12) -0.0081(14) 0.0048(13)
N32 0.0591(18) 0.0727(19) 0.0697(19) -0.0142(16) -0.0014(16) -0.0032(15)
C1 0.065(2) 0.054(2) 0.109(3) 0.000(2) -0.033(2) -0.0102(16)
C2 0.120(4) 0.097(4) 0.140(5) -0.017(3) 0.028(4) -0.025(3)
C11 0.0582(19) 0.0443(17) 0.063(2) 0.0019(15) -0.0113(17) -0.0153(14)
C12 0.0471(18) 0.068(2) 0.068(2) 0.0016(18) -0.0084(17) -0.0157(16)
C13 0.0401(17) 0.062(2) 0.0545(19) 0.0028(16) -0.0020(15) 0.0014(14)
C14 0.0444(16) 0.0390(15) 0.0446(16) -0.0002(13) -0.0032(14) -0.0018(12)
C15 0.0507(18) 0.0407(16) 0.0575(19) -0.0079(14) -0.0004(16) 0.0081(13)
C16 0.0568(19) 0.0327(15) 0.0538(18) -0.0046(13) -0.0038(15) 0.0025(13)
C17 0.0488(16) 0.0326(14) 0.0414(15) 0.0000(12) -0.0058(13) -0.0042(12)
C18 0.0559(18) 0.0461(16) 0.0470(17) -0.0048(14) -0.0080(15) -0.0099(13)
C19 0.0417(16) 0.0599(19) 0.0546(18) -0.0036(15) -0.0085(15) -0.0100(14)
C21 0.126(4) 0.085(3) 0.055(2) -0.002(2) -0.003(2) -0.036(3)
C22 0.155(4) 0.080(3) 0.072(3) 0.011(2) -0.025(3) -0.035(3)
C23 0.124(4) 0.066(3) 0.090(3) 0.004(2) -0.035(3) -0.013(2)
C24 0.085(3) 0.052(2) 0.072(2) -0.0036(18) -0.016(2) -0.0181(18)
C25 0.079(3) 0.057(2) 0.101(3) -0.014(2) -0.015(2) -0.0037(19)
C26 0.074(3) 0.063(2) 0.087(3) -0.018(2) 0.010(2) -0.0109(19)
C27 0.063(2) 0.060(2) 0.061(2) -0.0113(17) 0.0030(18) -0.0189(16)
C28 0.094(3) 0.087(3) 0.054(2) -0.007(2) 0.013(2) -0.017(2)
C29 0.104(3) 0.103(3) 0.059(2) 0.010(2) 0.003(2) -0.002(3)
C31 0.087(3) 0.061(2) 0.0492(19) 0.0014(17) -0.0087(19) 0.0099(19)
C32 0.080(3) 0.088(3) 0.061(2) -0.009(2) -0.015(2) -0.005(2)
C33 0.078(2) 0.067(2) 0.076(2) -0.008(2) -0.005(2) -0.0171(19)
C34 0.063(2) 0.0509(19) 0.0523(18) 0.0016(15) 0.0029(17) 0.0009(15)
C35 0.095(3) 0.065(2) 0.066(2) 0.015(2) 0.000(2) -0.005(2)
C36 0.098(3) 0.071(3) 0.055(2) 0.0181(19) 0.000(2) 0.012(2)
C37 0.059(2) 0.083(2) 0.0404(17) -0.0084(17) -0.0001(16) 0.0211(18)
C38 0.070(3) 0.128(4) 0.058(2) -0.009(2) -0.014(2) 0.026(2)
C39 0.069(3) 0.158(5) 0.074(3) -0.040(3) -0.025(2) 0.017(3)
C110 0.0425(17) 0.0567(19) 0.069(2) -0.0105(16) -0.0104(16) 0.0087(14)
C111 0.0435(15) 0.0337(14) 0.0363(14) 0.0010(11) -0.0084(12) 0.0015(11)
C112 0.0424(15) 0.0323(13) 0.0361(14) 0.0033(11) -0.0035(13) -0.0028(11)
C210 0.091(3) 0.079(3) 0.080(3) 0.006(2) -0.002(2) 0.006(2)
C211 0.061(2) 0.0553(19) 0.058(2) -0.0109(16) -0.0005(17) -0.0193(15)
C212 0.069(2) 0.0565(19) 0.0563(19) -0.0074(16) -0.0054(17) -0.0282(16)
C310 0.067(3) 0.112(3) 0.098(3) -0.036(3) -0.007(3) -0.013(2)
C311 0.0490(18) 0.0575(19) 0.0461(17) -0.0085(15) 0.0016(15) 0.0103(15)
C312 0.0549(19) 0.0426(16) 0.0493(17) -0.0032(14) -0.0001(15) 0.0092(14)

loop_
_atom_type_symbol
_atom_type_description
_atom_type_scat_dispersion_real
_atom_type_scat_dispersion_imag
_atom_type_scat_source
C C 0.0033 0.0016 'International Tables Vol C Tables 4.2.6.8 and 6.1.1.4'
H H 0.0000 0.0000 'International Tables Vol C Tables 4.2.6.8 and 6.1.1.4'
N N 0.0061 0.0033 'International Tables Vol C Tables 4.2.6.8 and 6.1.1.4'
Se Se -0.0929 2.2259 'International Tables Vol C Tables 4.2.6.8 and 6.1.1.4'
Sn Sn -0.6537 1.4246 'International Tables Vol C Tables 4.2.6.8 and 6.1.1.4'

loop_
_geom_angle_atom_site_label_1
_geom_angle_atom_site_label_2
_geom_angle_atom_site_label_3
_geom_angle
_geom_angle_site_symmetry_1
_geom_angle_site_symmetry_3
Se1 Sn1 Se3 114.833(18) . .
Se1 Sn1 Se2 112.410(16) . 2_767
Se3 Sn1 Se2 113.169(16) . 2_767
Se1 Sn1 Se2 110.67(2) . .
Se3 Sn1 Se2 110.144(17) . .
Se2 Sn1 Se2 93.654(13) 2_767 .
Sn1 Se2 Sn1 86.346(13) 2_767 .
C1 N1 HN1A 109.5 . .
C1 N1 HN1B 109.5 . .
HN1A N1 HN1B 109.5 . .
C1 N1 HN1C 109.5 . .
HN1A N1 HN1C 109.5 . .
HN1B N1 HN1C 109.5 . .
C2 N2 HN2C 109.5 . .
C2 N2 HN2B 109.5 . .
HN2C N2 HN2B 109.5 . .
C2 N2 HN2A 109.5 . .
HN2C N2 HN2A 109.5 . .
HN2B N2 HN2A 109.5 . .
C11 N11 C112 117.3(3) . .
C110 N12 C111 118.0(3) . .
C21 N21 C212 118.6(4) . .
C210 N22 C211 116.4(3) . .
C31 N31 C312 117.2(3) . .
C310 N32 C311 116.7(3) . .
N1 C1 H01A 109.5 . .
N1 C1 H01B 109.5 . .
H01A C1 H01B 109.5 . .
N1 C1 H01C 109.5 . .
H01A C1 H01C 109.5 . .
H01B C1 H01C 109.5 . .
N2 C2 H02A 109.5 . .
N2 C2 H02B 109.5 . .
H02A C2 H02B 109.5 . .
N2 C2 H02C 109.5 . .
H02A C2 H02C 109.5 . .
H02B C2 H02C 109.5 . .
N11 C11 C12 124.3(3) . .
N11 C11 H11B 117.9 . .
C12 C11 H11B 117.9 . .
C13 C12 C11 118.2(3) . .
C13 C12 H12A 120.9 . .
C11 C12 H12A 120.9 . .
C12 C13 C14 120.1(3) . .
C12 C13 H13A 119.9 . .
C14 C13 H13A 119.9 . .
C13 C14 C112 117.7(3) . .
C13 C14 C15 122.6(3) . .
C112 C14 C15 119.7(3) . .
C16 C15 C14 120.9(3) . .
C16 C15 H15A 119.6 . .
C14 C15 H15A 119.6 . .
C15 C16 C17 121.1(3) . .
C15 C16 H16A 119.4 . .
C17 C16 H16A 119.4 . .
C18 C17 C111 117.8(3) . .
C18 C17 C16 122.3(3) . .
C111 C17 C16 119.9(3) . .
C19 C18 C17 119.6(3) . .
C19 C18 H18A 120.2 . .
C17 C18 H18A 120.2 . .
C18 C19 C110 118.8(3) . .
C18 C19 H19A 120.6 . .
C110 C19 H19A 120.6 . .
N21 C21 C22 122.5(4) . .
N21 C21 H21A 118.8 . .
C22 C21 H21A 118.8 . .
C23 C22 C21 119.9(4) . .
C23 C22 H22A 120.0 . .
C21 C22 H22A 120.0 . .
C22 C23 C24 119.3(5) . .
C22 C23 H23A 120.3 . .
C24 C23 H23A 120.3 . .
C23 C24 C212 117.1(4) . .
C23 C24 C25 123.1(4) . .
C212 C24 C25 119.8(4) . .
C26 C25 C24 121.6(4) . .
C26 C25 H25A 119.2 . .
C24 C25 H25A 119.2 . .
C25 C26 C27 121.2(4) . .
C25 C26 H26A 119.4 . .
C27 C26 H26A 119.4 . .
C28 C27 C211 117.6(4) . .
C28 C27 C26 122.8(4) . .
C211 C27 C26 119.5(3) . .
C29 C28 C27 119.9(4) . .
C29 C28 H28A 120.1 . .
C27 C28 H28A 120.1 . .
C28 C29 C210 118.1(4) . .
C28 C29 H29A 121.0 . .
C210 C29 H29A 121.0 . .
N31 C31 C32 125.3(3) . .
N31 C31 H31A 117.4 . .
C32 C31 H31A 117.4 . .
C33 C32 C31 117.2(4) . .
C33 C32 H32A 121.4 . .
C31 C32 H32A 121.4 . .
C32 C33 C34 120.9(4) . .
C32 C33 H33A 119.6 . .
C34 C33 H33A 119.6 . .
C33 C34 C312 117.4(3) . .
C33 C34 C35 122.7(4) . .
C312 C34 C35 119.8(4) . .
C36 C35 C34 121.2(4) . .
C36 C35 H35A 119.4 . .
C34 C35 H35A 119.4 . .
C35 C36 C37 121.7(3) . .
C35 C36 H36A 119.2 . .
C37 C36 H36A 119.2 . .
C38 C37 C311 117.6(4) . .
C38 C37 C36 123.5(4) . .
C311 C37 C36 118.9(3) . .
C39 C38 C37 120.4(4) . .
C39 C38 H38A 119.8 . .
C37 C38 H38A 119.8 . .
C38 C39 C310 118.6(4) . .
C38 C39 H39A 120.7 . .
C310 C39 H39A 120.7 . .
N12 C110 C19 123.5(3) . .
N12 C110 H11A 118.2 . .
C19 C110 H11A 118.2 . .
N12 C111 C17 122.4(3) . .
N12 C111 C112 118.5(2) . .
C17 C111 C112 119.2(2) . .
N11 C112 C14 122.4(3) . .
N11 C112 C111 118.4(2) . .
C14 C112 C111 119.2(3) . .
N22 C210 C29 125.5(4) . .
N22 C210 H21B 117.3 . .
C29 C210 H21B 117.3 . .
N22 C211 C27 122.5(3) . .
N22 C211 C212 118.3(3) . .
C27 C211 C212 119.2(3) . .
N21 C212 C24 122.6(3) . .
N21 C212 C211 118.8(3) . .
C24 C212 C211 118.6(3) . .
N32 C310 C39 124.4(4) . .
N32 C310 H31B 117.8 . .
C39 C310 H31B 117.8 . .
N32 C311 C37 122.4(3) . .
N32 C311 C312 119.0(3) . .
C37 C311 C312 118.6(3) . .
N31 C312 C34 122.2(3) . .
N31 C312 C311 118.1(3) . .
C34 C312 C311 119.7(3) . .

loop_
_geom_bond_atom_site_label_1
_geom_bond_atom_site_label_2
_geom_bond_distance
_geom_bond_site_symmetry_2
Sn1 Se1 2.4524(6) .
Sn1 Se3 2.4535(7) .
Sn1 Se2 2.5797(8) 2_767
Sn1 Se2 2.6023(7) .
Se2 Sn1 2.5797(8) 2_767
N1 C1 1.462(5) .
N1 HN1A 0.8900 .
N1 HN1B 0.8900 .
N1 HN1C 0.8900 .
N2 C2 1.441(6) .
N2 HN2C 0.8900 .
N2 HN2B 0.8900 .
N2 HN2A 0.8900 .
N11 C11 1.324(4) .
N11 C112 1.365(4) .
N12 C110 1.324(4) .
N12 C111 1.357(4) .
N21 C21 1.307(5) .
N21 C212 1.358(5) .
N22 C210 1.324(5) .
N22 C211 1.357(5) .
N31 C31 1.307(5) .
N31 C312 1.368(4) .
N32 C310 1.312(5) .
N32 C311 1.357(4) .
C1 H01A 0.9600 .
C1 H01B 0.9600 .
C1 H01C 0.9600 .
C2 H02A 0.9600 .
C2 H02B 0.9600 .
C2 H02C 0.9600 .
C11 C12 1.400(5) .
C11 H11B 0.9300 .
C12 C13 1.365(5) .
C12 H12A 0.9300 .
C13 C14 1.397(4) .
C13 H13A 0.9300 .
C14 C112 1.411(4) .
C14 C15 1.435(4) .
C15 C16 1.340(4) .
C15 H15A 0.9300 .
C16 C17 1.429(4) .
C16 H16A 0.9300 .
C17 C18 1.406(4) .
C17 C111 1.408(4) .
C18 C19 1.364(4) .
C18 H18A 0.9300 .
C19 C110 1.402(5) .
C19 H19A 0.9300 .
C21 C22 1.403(7) .
C21 H21A 0.9300 .
C22 C23 1.352(7) .
C22 H22A 0.9300 .
C23 C24 1.406(6) .
C23 H23A 0.9300 .
C24 C212 1.406(5) .
C24 C25 1.415(6) .
C25 C26 1.338(6) .
C25 H25A 0.9300 .
C26 C27 1.415(5) .
C26 H26A 0.9300 .
C27 C28 1.396(5) .
C27 C211 1.410(5) .
C28 C29 1.359(6) .
C28 H28A 0.9300 .
C29 C210 1.377(6) .
C29 H29A 0.9300 .
C31 C32 1.389(6) .
C31 H31A 0.9300 .
C32 C33 1.367(5) .
C32 H32A 0.9300 .
C33 C34 1.387(5) .
C33 H33A 0.9300 .
C34 C312 1.405(5) .
C34 C35 1.413(5) .
C35 C36 1.330(6) .
C35 H35A 0.9300 .
C36 C37 1.436(6) .
C36 H36A 0.9300 .
C37 C38 1.378(6) .
C37 C311 1.418(5) .
C38 C39 1.337(7) .
C38 H38A 0.9300 .
C39 C310 1.404(7) .
C39 H39A 0.9300 .
C110 H11A 0.9300 .
C111 C112 1.441(4) .
C210 H21B 0.9300 .
C211 C212 1.448(5) .
C310 H31B 0.9300 .
C311 C312 1.438(5) .
